data_4500526
loop_
_publ_author_name
'Feng, Rui'
'Chen, Lian'
'Chen, Qi-Hui'
'Shan, Xiao-Chen'
'Gai, Yan-Li'
'Jiang, Fei-Long'
'Hong, Mao-Chun'

_publ_section_title
;
 Novel Luminescent Three-Dimensional Heterometallic Complexes with 2-Fold
 Interpenetrating (3,6)-Connected Nets
;
_journal_issue 5
_journal_name_full 'Crystal Growth &amp; Design'
_journal_page_first 1705
_journal_paper_doi 10.1021/cg101642j
_journal_volume 11
_journal_year 2011
_chemical_formula_moiety 'C26 H19 Dy N4 O12 Zn, O'
_chemical_formula_sum 'C26 H21 Dy N4 O13 Zn'
_chemical_formula_weight 825.34
_chemical_name_systematic
; 
 ? 
;
_space_group_IT_number 14
_symmetry_cell_setting monoclinic
_symmetry_space_group_name_Hall '-P 2ybc'
_symmetry_space_group_name_H-M 'P 1 21/c 1'
_atom_sites_solution_hydrogens geom
_atom_sites_solution_primary direct
_atom_sites_solution_secondary difmap
_audit_creation_method SHELXL-97
_cell_angle_alpha 90.00
_cell_angle_beta 93.191(8)
_cell_angle_gamma 90.00
_cell_formula_units_Z 4
_cell_length_a 7.766(3)
_cell_length_b 12.471(5)
_cell_length_c 29.941(13)
_cell_measurement_reflns_used 5117
_cell_measurement_temperature 293(2)
_cell_measurement_theta_max 27.4835
_cell_measurement_theta_min 3.0260
_cell_volume 2895(2)
_computing_structure_refinement 'SHELXL-97 (Sheldrick, 1997)'
_computing_structure_solution 'SHELXS-97 (Sheldrick, 1990)'
_diffrn_ambient_temperature 293(2)
_diffrn_measured_fraction_theta_full 0.980
_diffrn_measured_fraction_theta_max 0.980
_diffrn_measurement_device_type
;
Mercury70 (2x2 bin mode)
;
_diffrn_measurement_method CCD_Profile_fitting
_diffrn_radiation_monochromator graphite
_diffrn_radiation_source 'fine-focus sealed tube'
_diffrn_radiation_type MoK\a
_diffrn_radiation_wavelength 0.71073
_diffrn_reflns_av_R_equivalents 0.1136
_diffrn_reflns_av_sigmaI/netI 0.1152
_diffrn_reflns_limit_h_max 9
_diffrn_reflns_limit_h_min -10
_diffrn_reflns_limit_k_max 16
_diffrn_reflns_limit_k_min -16
_diffrn_reflns_limit_l_max 38
_diffrn_reflns_limit_l_min -38
_diffrn_reflns_number 21489
_diffrn_reflns_theta_full 27.49
_diffrn_reflns_theta_max 27.49
_diffrn_reflns_theta_min 2.13
_diffrn_standards_number 12303
_exptl_absorpt_coefficient_mu 3.464
_exptl_absorpt_correction_T_max 0.7935
_exptl_absorpt_correction_T_min 0.7233
_exptl_absorpt_correction_type multi-scan
_exptl_crystal_colour 'Light pink'
_exptl_crystal_density_diffrn 1.893
_exptl_crystal_density_method 'not measured'
_exptl_crystal_description Prism
_exptl_crystal_F_000 1620
_exptl_crystal_size_max 0.10
_exptl_crystal_size_mid 0.10
_exptl_crystal_size_min 0.07
_refine_diff_density_max 2.433
_refine_diff_density_min -1.596
_refine_diff_density_rms 0.234
_refine_ls_extinction_method none
_refine_ls_goodness_of_fit_ref 1.146
_refine_ls_hydrogen_treatment constr
_refine_ls_matrix_type full
_refine_ls_number_parameters 407
_refine_ls_number_reflns 6496
_refine_ls_number_restraints 6
_refine_ls_restrained_S_all 1.146
_refine_ls_R_factor_all 0.1203
_refine_ls_R_factor_gt 0.0848
_refine_ls_shift/su_max 0.000
_refine_ls_shift/su_mean 0.000
_refine_ls_structure_factor_coef Fsqd
_refine_ls_weighting_details 'calc w=1/[\s^2^(Fo^2^)+(0.0422P)^2^+32.1131P] where P=(Fo^2^+2Fc^2^)/3'
_refine_ls_weighting_scheme calc
_refine_ls_wR_factor_gt 0.1601
_refine_ls_wR_factor_ref 0.1792
_reflns_number_gt 4696
_reflns_number_total 6496
_reflns_threshold_expression >2sigma(I)
_cod_data_source_file cg101642j_si_002.cif
_cod_data_source_block complex5
_cod_depositor_comments
;
The following automatic conversions were performed:

'_exptl_absorpt_correction_type' value 'Multi-scan' changed to
'multi-scan' according to
/home/saulius/struct/CIF-dictionaries/cif_core.dic dictionary named
'cif_core.dic' version 2.4.1 from 2010-06-29.

Automatic conversion script
Id: cif_fix_values 1715 2011-07-08 13:25:40Z adriana 
;
_cod_original_sg_symbol_Hall -P_2ybc
_cod_original_sg_symbol_H-M P_21/c
_cod_database_code 4500526

loop_
_symmetry_equiv_pos_as_xyz
'x, y, z'
'-x, y+1/2, -z+1/2'
'-x, -y, -z'
'x, -y-1/2, z-1/2'

loop_
_atom_site_label
_atom_site_type_symbol
_atom_site_fract_x
_atom_site_fract_y
_atom_site_fract_z
_atom_site_U_iso_or_equiv
_atom_site_adp_type
_atom_site_occupancy
_atom_site_symmetry_multiplicity
_atom_site_calc_flag
_atom_site_refinement_flags
Dy1 Dy 0.03202(6) 0.44616(4) 0.066198(15) 0.02139(15) Uani 1 1 d .
Zn1 Zn 0.71274(15) 0.45193(10) 0.32925(4) 0.0212(3) Uani 1 1 d .
O11 O 0.9190(10) 0.4322(7) 0.3765(2) 0.0334(19) Uani 1 1 d .
C12 C -0.2090(15) 0.5986(9) 0.0912(4) 0.028(2) Uani 1 1 d .
O8 O 1.1901(10) 0.0920(6) 0.1985(3) 0.0293(18) Uani 1 1 d .
O1 O -0.1228(11) 1.2906(6) 0.0789(3) 0.0324(19) Uani 1 1 d .
C21 C 1.0646(14) 0.2310(10) 0.2629(4) 0.030(3) Uani 1 1 d .
H21 H 1.1706 0.1988 0.2701 0.037 Uiso 1 1 calc R
C8 C -0.3298(14) 0.6802(8) 0.1095(3) 0.022(2) Uani 1 1 d .
N1 N -0.5500(11) 1.0331(7) 0.1281(3) 0.0203(18) Uani 1 1 d .
O4 O -0.2332(10) 0.5019(6) 0.0985(3) 0.0316(18) Uani 1 1 d .
C7 C -0.3122(14) 0.7887(8) 0.1008(3) 0.024(2) Uani 1 1 d .
H7 H -0.2216 0.8138 0.0847 0.029 Uiso 1 1 calc R
O6 O 0.2387(11) 0.3575(7) 0.1211(2) 0.035(2) Uani 1 1 d .
C15 C 0.3230(14) 0.4314(9) 0.1929(3) 0.025(2) Uani 1 1 d .
C14 C 0.2714(14) 0.4894(10) 0.2287(3) 0.028(2) Uani 1 1 d .
H14 H 0.1664 0.5254 0.2271 0.033 Uiso 1 1 calc R
N2 N -0.5623(11) 0.8254(7) 0.1405(3) 0.025(2) Uani 1 1 d .
C24 C 1.0349(15) 0.1262(9) 0.1908(3) 0.027(2) Uani 1 1 d .
N4 N 0.8369(12) 0.3502(7) 0.2835(3) 0.0239(19) Uani 1 1 d .
N3 N 0.5302(11) 0.4431(8) 0.2710(3) 0.0245(18) Uani 1 1 d .
C20 C 0.9730(15) 0.2111(9) 0.2223(3) 0.026(2) Uani 1 1 d .
C4 C -0.3032(13) 1.0264(8) 0.0849(3) 0.019(2) Uani 1 1 d .
H4 H -0.2223 0.9856 0.0706 0.023 Uiso 1 1 calc R
O5 O 0.0982(11) 0.4987(8) 0.1433(3) 0.042(2) Uani 1 1 d .
C6 C -0.4319(14) 0.8587(8) 0.1167(3) 0.021(2) Uani 1 1 d .
C2 C -0.4325(15) 1.1955(8) 0.1007(3) 0.027(2) Uani 1 1 d .
H2 H -0.4378 1.2698 0.0979 0.032 Uiso 1 1 calc R
C1 C -0.5547(14) 1.1416(8) 0.1223(4) 0.026(2) Uani 1 1 d .
H1 H -0.6451 1.1801 0.1336 0.031 Uiso 1 1 calc R
C18 C 0.7532(12) 0.3331(8) 0.2437(3) 0.021(2) Uani 1 1 d .
C3 C -0.2986(15) 1.1380(8) 0.0825(3) 0.023(2) Uani 1 1 d .
C11 C -0.1417(15) 1.1967(9) 0.0653(3) 0.027(2) Uani 1 1 d .
C17 C 0.5832(13) 0.3869(8) 0.2359(3) 0.020(2) Uani 1 1 d .
C13 C 0.3777(15) 0.4935(10) 0.2672(3) 0.031(3) Uani 1 1 d .
H13 H 0.3421 0.5329 0.2914 0.037 Uiso 1 1 calc R
C9 C -0.4668(15) 0.6456(9) 0.1333(3) 0.028(2) Uani 1 1 d U
H9 H -0.4819 0.5730 0.1389 0.033 Uiso 1 1 calc R
C23 C 0.2116(14) 0.4275(8) 0.1495(3) 0.024(2) Uani 1 1 d .
C10 C -0.5792(16) 0.7193(9) 0.1484(4) 0.035(3) Uani 1 1 d .
H10 H -0.6706 0.6959 0.1646 0.042 Uiso 1 1 calc R
C19 C 0.8213(15) 0.2637(9) 0.2121(4) 0.029(2) Uani 1 1 d .
H19 H 0.7635 0.2537 0.1844 0.035 Uiso 1 1 calc R
C16 C 0.4803(13) 0.3788(9) 0.1967(3) 0.026(2) Uani 1 1 d .
H16 H 0.5169 0.3383 0.1729 0.031 Uiso 1 1 calc R
O7 O 0.9324(13) 0.0940(9) 0.1616(3) 0.069(4) Uani 1 1 d .
C5 C -0.4280(13) 0.9766(7) 0.1085(3) 0.017(2) Uani 1 1 d .
O3 O -0.0825(10) 0.6302(6) 0.0699(2) 0.0290(18) Uani 1 1 d .
O2 O -0.0545(11) 1.1491(6) 0.0378(3) 0.040(2) Uani 1 1 d .
C22 C 0.9889(16) 0.3020(11) 0.2924(4) 0.039(3) Uani 1 1 d .
H22 H 1.0476 0.3163 0.3197 0.047 Uiso 1 1 calc R
O13 O 0.825(3) 0.4606(15) 0.4617(4) 0.150(8) Uani 1 1 d .
O9 O 0.1496(10) 0.5454(6) -0.0006(2) 0.0289(17) Uani 1 1 d .
O12 O 0.1588(11) 0.3143(6) 0.0198(3) 0.0347(19) Uani 1 1 d .
O10 O 0.3020(11) 0.5390(8) 0.0624(3) 0.043(2) Uani 1 1 d .
C25 C 0.2866(14) 0.5684(10) 0.0233(4) 0.030(3) Uani 1 1 d .
C26 C 0.4237(17) 0.6381(13) 0.0037(4) 0.055(4) Uani 1 1 d .
H26A H 0.4014 0.7120 0.0102 0.083 Uiso 1 1 calc R
H26B H 0.4212 0.6280 -0.0281 0.083 Uiso 1 1 calc R
H26C H 0.5352 0.6184 0.0166 0.083 Uiso 1 1 calc R
H12A H 0.1222 0.3149 -0.0026 0.066 Uiso 1 1 d R
H3 H 0.8709 0.4241 0.3998 0.066 Uiso 1 1 d R
H12B H 0.1003 0.2467 0.0236 0.066 Uiso 1 1 d R
H5 H 0.9879 0.4624 0.3619 0.066 Uiso 1 1 d R

loop_
_atom_site_aniso_label
_atom_site_aniso_U_11
_atom_site_aniso_U_22
_atom_site_aniso_U_33
_atom_site_aniso_U_23
_atom_site_aniso_U_13
_atom_site_aniso_U_12
Dy1 0.0207(3) 0.0184(2) 0.0249(2) -0.0003(2) -0.00013(18) 0.0014(2)
Zn1 0.0188(6) 0.0218(6) 0.0231(6) -0.0022(5) 0.0035(4) -0.0027(5)
O11 0.032(5) 0.033(5) 0.035(4) 0.006(3) 0.000(3) -0.009(4)
C12 0.028(7) 0.023(6) 0.032(6) 0.000(4) -0.005(5) 0.002(5)
O8 0.023(4) 0.026(4) 0.039(4) -0.007(3) 0.004(3) 0.012(3)
O1 0.037(5) 0.013(4) 0.048(5) 0.000(3) 0.012(4) -0.002(3)
C21 0.019(6) 0.034(6) 0.037(6) 0.001(5) -0.002(5) 0.011(5)
C8 0.026(6) 0.012(5) 0.029(5) -0.002(4) 0.002(4) 0.000(4)
N1 0.017(4) 0.020(5) 0.025(4) 0.002(3) 0.006(3) 0.006(4)
O4 0.027(5) 0.015(4) 0.054(5) -0.001(3) 0.010(4) 0.002(3)
C7 0.018(6) 0.019(5) 0.036(6) -0.001(4) 0.008(4) 0.002(4)
O6 0.040(5) 0.033(5) 0.031(4) -0.008(3) -0.014(4) 0.013(4)
C15 0.018(5) 0.023(6) 0.033(6) -0.004(4) 0.001(4) 0.001(4)
C14 0.016(6) 0.037(6) 0.030(6) -0.003(5) 0.000(4) 0.004(5)
N2 0.022(5) 0.010(4) 0.045(5) -0.002(4) 0.014(4) 0.003(4)
C24 0.033(7) 0.021(5) 0.026(5) -0.004(4) -0.002(5) 0.011(5)
N4 0.029(5) 0.022(4) 0.021(4) -0.004(3) 0.002(4) -0.003(4)
N3 0.026(5) 0.023(4) 0.025(4) -0.004(4) 0.005(4) 0.001(4)
C20 0.028(6) 0.030(6) 0.020(5) -0.003(4) 0.003(4) 0.001(5)
C4 0.011(5) 0.022(5) 0.023(5) -0.004(4) 0.000(4) 0.000(4)
O5 0.041(5) 0.048(5) 0.036(5) -0.005(4) -0.010(4) 0.026(5)
C6 0.031(6) 0.013(5) 0.020(5) -0.002(4) 0.008(4) 0.002(4)
C2 0.041(7) 0.014(5) 0.025(5) 0.008(4) 0.005(5) -0.003(5)
C1 0.027(6) 0.011(5) 0.040(6) -0.001(4) 0.015(5) 0.003(4)
C18 0.011(5) 0.026(5) 0.025(5) -0.005(4) -0.001(4) 0.004(4)
C3 0.034(6) 0.013(5) 0.023(5) -0.002(4) 0.004(4) -0.001(4)
C11 0.031(6) 0.023(5) 0.027(5) 0.003(4) 0.003(5) -0.002(5)
C17 0.022(6) 0.015(5) 0.022(5) 0.004(4) 0.003(4) 0.002(4)
C13 0.031(7) 0.039(7) 0.021(5) -0.009(5) -0.005(4) 0.010(5)
C9 0.031(4) 0.018(4) 0.034(4) 0.004(3) 0.009(3) 0.001(3)
C23 0.020(6) 0.027(6) 0.026(5) 0.009(4) -0.001(4) -0.001(4)
C10 0.043(8) 0.021(6) 0.043(7) 0.012(5) 0.023(6) 0.008(5)
C19 0.028(6) 0.032(6) 0.027(5) -0.003(4) -0.002(4) 0.009(5)
C16 0.016(6) 0.028(6) 0.032(6) 0.000(4) 0.001(4) 0.010(5)
O7 0.047(7) 0.089(9) 0.067(7) -0.039(6) -0.019(5) 0.043(6)
C5 0.017(5) 0.015(5) 0.020(5) 0.001(3) 0.002(4) -0.004(4)
O3 0.033(5) 0.019(4) 0.037(4) -0.002(3) 0.013(3) 0.000(3)
O2 0.046(6) 0.025(4) 0.052(5) -0.012(4) 0.031(4) -0.006(4)
C22 0.029(7) 0.050(8) 0.035(6) -0.012(6) -0.006(5) 0.008(6)
O13 0.23(2) 0.166(18) 0.047(8) 0.010(9) 0.001(11) 0.002(17)
O9 0.026(4) 0.026(4) 0.035(4) -0.003(3) 0.000(3) -0.004(4)
O12 0.037(5) 0.024(4) 0.043(5) 0.001(3) 0.008(4) 0.008(4)
O10 0.038(5) 0.059(6) 0.033(5) 0.015(4) -0.008(4) -0.021(5)
C25 0.018(6) 0.037(7) 0.036(6) 0.004(5) -0.003(5) -0.009(5)
C26 0.035(8) 0.080(12) 0.050(8) 0.025(8) -0.003(6) -0.025(8)

loop_
_atom_type_symbol
_atom_type_description
_atom_type_scat_dispersion_real
_atom_type_scat_dispersion_imag
_atom_type_scat_source
C C 0.0033 0.0016 'International Tables Vol C Tables 4.2.6.8 and 6.1.1.4'
H H 0.0000 0.0000 'International Tables Vol C Tables 4.2.6.8 and 6.1.1.4'
N N 0.0061 0.0033 'International Tables Vol C Tables 4.2.6.8 and 6.1.1.4'
O O 0.0106 0.0060 'International Tables Vol C Tables 4.2.6.8 and 6.1.1.4'
Zn Zn 0.2839 1.4301 'International Tables Vol C Tables 4.2.6.8 and 6.1.1.4'
Dy Dy -0.1892 4.4098 'International Tables Vol C Tables 4.2.6.8 and 6.1.1.4'

loop_
_geom_angle_atom_site_label_1
_geom_angle_atom_site_label_2
_geom_angle_atom_site_label_3
_geom_angle
_geom_angle_site_symmetry_1
_geom_angle_site_symmetry_3
O1 Dy1 O9 83.2(3) 1_545 3_565
O1 Dy1 O12 75.8(3) 1_545 .
O9 Dy1 O12 78.1(3) 3_565 .
O1 Dy1 O10 150.5(3) 1_545 .
O9 Dy1 O10 115.0(3) 3_565 .
O12 Dy1 O10 85.1(3) . .
O1 Dy1 O4 73.5(3) 1_545 .
O9 Dy1 O4 80.6(3) 3_565 .
O12 Dy1 O4 144.3(3) . .
O10 Dy1 O4 130.1(3) . .
O1 Dy1 O5 98.9(3) 1_545 .
O9 Dy1 O5 150.0(3) 3_565 .
O12 Dy1 O5 131.6(3) . .
O10 Dy1 O5 77.1(3) . .
O4 Dy1 O5 71.5(3) . .
O1 Dy1 O3 125.3(3) 1_545 .
O9 Dy1 O3 78.2(3) 3_565 .
O12 Dy1 O3 145.5(2) . .
O10 Dy1 O3 82.6(3) . .
O4 Dy1 O3 53.1(2) . .
O5 Dy1 O3 76.3(3) . .
O1 Dy1 O6 80.9(3) 1_545 .
O9 Dy1 O6 154.7(3) 3_565 .
O12 Dy1 O6 79.0(3) . .
O10 Dy1 O6 73.4(3) . .
O4 Dy1 O6 113.2(3) . .
O5 Dy1 O6 53.0(3) . .
O3 Dy1 O6 127.1(3) . .
O1 Dy1 O9 137.8(3) 1_545 .
O9 Dy1 O9 63.3(3) 3_565 .
O12 Dy1 O9 72.7(3) . .
O10 Dy1 O9 51.7(2) . .
O4 Dy1 O9 121.4(3) . .
O5 Dy1 O9 123.1(3) . .
O3 Dy1 O9 74.4(2) . .
O6 Dy1 O9 119.0(3) . .
O1 Dy1 C23 91.2(3) 1_545 .
O9 Dy1 C23 172.9(3) 3_565 .
O12 Dy1 C23 105.0(3) . .
O10 Dy1 C23 71.9(3) . .
O4 Dy1 C23 93.5(3) . .
O5 Dy1 C23 26.7(3) . .
O3 Dy1 C23 101.6(3) . .
O6 Dy1 C23 26.4(3) . .
O9 Dy1 C23 123.6(3) . .
O1 Dy1 C12 99.4(3) 1_545 .
O9 Dy1 C12 79.3(3) 3_565 .
O12 Dy1 C12 157.3(3) . .
O10 Dy1 C12 106.5(3) . .
O4 Dy1 C12 26.3(3) . .
O5 Dy1 C12 70.8(3) . .
O3 Dy1 C12 26.8(3) . .
O6 Dy1 C12 122.7(3) . .
O9 Dy1 C12 98.8(3) . .
C23 Dy1 C12 97.2(3) . .
O1 Dy1 C25 153.6(3) 1_545 .
O9 Dy1 C25 89.9(3) 3_565 .
O12 Dy1 C25 77.8(3) . .
O10 Dy1 C25 25.1(3) . .
O4 Dy1 C25 130.6(3) . .
O5 Dy1 C25 99.7(3) . .
O3 Dy1 C25 77.5(3) . .
O6 Dy1 C25 95.6(3) . .
O9 Dy1 C25 26.7(3) . .
C23 Dy1 C25 97.0(3) . .
C12 Dy1 C25 104.4(4) . .
O8 Zn1 O11 95.0(3) 2_755 .
O8 Zn1 N1 94.6(3) 2_755 2_545
O11 Zn1 N1 96.2(3) . 2_545
O8 Zn1 N4 93.2(3) 2_755 .
O11 Zn1 N4 90.5(3) . .
N1 Zn1 N4 169.2(3) 2_545 .
O8 Zn1 N3 87.6(3) 2_755 .
O11 Zn1 N3 166.2(3) . .
N1 Zn1 N3 97.1(3) 2_545 .
N4 Zn1 N3 75.8(3) . .
O8 Zn1 N2 168.0(3) 2_755 2_545
O11 Zn1 N2 92.4(3) . 2_545
N1 Zn1 N2 75.1(3) 2_545 2_545
N4 Zn1 N2 96.2(3) . 2_545
N3 Zn1 N2 87.5(4) . 2_545
Zn1 O11 H3 102.9 . .
Zn1 O11 H5 94.7 . .
H3 O11 H5 151.1 . .
O4 C12 O3 121.4(10) . .
O4 C12 C8 119.3(10) . .
O3 C12 C8 119.3(10) . .
O4 C12 Dy1 59.8(6) . .
O3 C12 Dy1 61.7(6) . .
C8 C12 Dy1 174.1(8) . .
C24 O8 Zn1 124.1(7) . 2_745
C11 O1 Dy1 141.6(7) . 1_565
C20 C21 C22 116.7(11) . .
C20 C21 H21 121.7 . .
C22 C21 H21 121.7 . .
C9 C8 C7 119.2(10) . .
C9 C8 C12 119.2(9) . .
C7 C8 C12 121.5(9) . .
C5 N1 C1 118.6(8) . .
C5 N1 Zn1 118.4(6) . 2
C1 N1 Zn1 122.8(6) . 2
C12 O4 Dy1 93.9(7) . .
C6 C7 C8 118.6(9) . .
C6 C7 H7 120.7 . .
C8 C7 H7 120.7 . .
C23 O6 Dy1 90.7(6) . .
C14 C15 C16 118.8(10) . .
C14 C15 C23 120.5(10) . .
C16 C15 C23 120.7(9) . .
C15 C14 C13 119.0(11) . .
C15 C14 H14 120.5 . .
C13 C14 H14 120.5 . .
C6 N2 C10 118.8(9) . .
C6 N2 Zn1 115.7(6) . 2
C10 N2 Zn1 125.0(7) . 2
O7 C24 O8 126.0(10) . .
O7 C24 C20 117.4(10) . .
O8 C24 C20 116.5(10) . .
C22 N4 C18 118.9(9) . .
C22 N4 Zn1 124.4(7) . .
C18 N4 Zn1 116.8(7) . .
C13 N3 C17 119.0(9) . .
C13 N3 Zn1 125.1(7) . .
C17 N3 Zn1 115.8(7) . .
C19 C20 C21 120.0(10) . .
C19 C20 C24 119.7(10) . .
C21 C20 C24 120.2(10) . .
C5 C4 C3 119.8(9) . .
C5 C4 H4 120.1 . .
C3 C4 H4 120.1 . .
C23 O5 Dy1 93.4(7) . .
N2 C6 C7 122.1(9) . .
N2 C6 C5 114.7(8) . .
C7 C6 C5 123.2(9) . .
C1 C2 C3 119.1(10) . .
C1 C2 H2 120.4 . .
C3 C2 H2 120.4 . .
C2 C1 N1 122.6(9) . .
C2 C1 H1 118.7 . .
N1 C1 H1 118.7 . .
N4 C18 C19 120.9(10) . .
N4 C18 C17 116.7(9) . .
C19 C18 C17 122.3(9) . .
C4 C3 C2 118.0(9) . .
C4 C3 C11 121.1(9) . .
C2 C3 C11 120.5(9) . .
O2 C11 O1 127.3(10) . .
O2 C11 C3 117.8(10) . .
O1 C11 C3 114.8(9) . .
N3 C17 C16 120.8(10) . .
N3 C17 C18 114.8(9) . .
C16 C17 C18 124.3(9) . .
N3 C13 C14 122.6(10) . .
N3 C13 H13 118.7 . .
C14 C13 H13 118.7 . .
C10 C9 C8 119.1(10) . .
C10 C9 H9 120.5 . .
C8 C9 H9 120.5 . .
O6 C23 O5 122.6(10) . .
O6 C23 C15 119.7(10) . .
O5 C23 C15 117.6(10) . .
O6 C23 Dy1 62.9(6) . .
O5 C23 Dy1 60.0(6) . .
C15 C23 Dy1 171.9(7) . .
N2 C10 C9 122.2(10) . .
N2 C10 H10 118.9 . .
C9 C10 H10 118.9 . .
C20 C19 C18 119.7(10) . .
C20 C19 H19 120.1 . .
C18 C19 H19 120.1 . .
C15 C16 C17 119.9(10) . .
C15 C16 H16 120.1 . .
C17 C16 H16 120.1 . .
N1 C5 C4 121.4(9) . .
N1 C5 C6 115.1(8) . .
C4 C5 C6 123.4(9) . .
C12 O3 Dy1 91.4(6) . .
N4 C22 C21 123.7(11) . .
N4 C22 H22 118.2 . .
C21 C22 H22 118.2 . .
C25 O9 Dy1 153.6(7) . 3_565
C25 O9 Dy1 89.6(6) . .
Dy1 O9 Dy1 116.7(3) 3_565 .
Dy1 O12 H12A 112.4 . .
Dy1 O12 H12B 108.5 . .
H12A O12 H12B 87.5 . .
C25 O10 Dy1 98.7(7) . .
O10 C25 O9 120.0(10) . .
O10 C25 C26 120.6(10) . .
O9 C25 C26 119.3(10) . .
O10 C25 Dy1 56.3(6) . .
O9 C25 Dy1 63.8(6) . .
C26 C25 Dy1 175.8(9) . .
C25 C26 H26A 109.5 . .
C25 C26 H26B 109.5 . .
H26A C26 H26B 109.5 . .
C25 C26 H26C 109.5 . .
H26A C26 H26C 109.5 . .
H26B C26 H26C 109.5 . .

loop_
_geom_bond_atom_site_label_1
_geom_bond_atom_site_label_2
_geom_bond_distance
_geom_bond_site_symmetry_2
Dy1 O1 2.325(7) 1_545
Dy1 O9 2.356(8) 3_565
Dy1 O12 2.400(8) .
Dy1 O10 2.403(8) .
Dy1 O4 2.426(7) .
Dy1 O5 2.427(8) .
Dy1 O3 2.466(7) .
Dy1 O6 2.492(8) .
Dy1 O9 2.563(7) .
Dy1 C23 2.798(10) .
Dy1 C12 2.799(11) .
Dy1 C25 2.857(11) .
Zn1 O8 2.093(7) 2_755
Zn1 O11 2.092(8) .
Zn1 N1 2.106(8) 2_545
Zn1 N4 2.135(8) .
Zn1 N3 2.188(9) .
Zn1 N2 2.190(8) 2_545
O11 H3 0.8150 .
O11 H5 0.8046 .
C12 O4 1.241(13) .
C12 O3 1.264(13) .
C12 C8 1.507(14) .
O8 C24 1.288(13) .
O8 Zn1 2.093(7) 2_745
O1 C11 1.246(13) .
O1 Dy1 2.325(7) 1_565
C21 C20 1.397(15) .
C21 C22 1.403(15) .
C21 H21 0.9300 .
C8 C9 1.382(14) .
C8 C7 1.386(14) .
N1 C5 1.342(12) .
N1 C1 1.364(12) .
N1 Zn1 2.106(8) 2
C7 C6 1.379(13) .
C7 H7 0.9300 .
O6 C23 1.243(13) .
C15 C14 1.372(14) .
C15 C16 1.385(14) .
C15 C23 1.522(15) .
C14 C13 1.380(15) .
C14 H14 0.9300 .
N2 C6 1.336(12) .
N2 C10 1.351(13) .
N2 Zn1 2.190(8) 2
C24 O7 1.216(14) .
C24 C20 1.514(14) .
N4 C22 1.338(15) .
N4 C18 1.342(12) .
N3 C13 1.340(14) .
N3 C17 1.346(12) .
C20 C19 1.368(16) .
C4 C5 1.378(13) .
C4 C3 1.395(14) .
C4 H4 0.9300 .
O5 C23 1.258(13) .
C6 C5 1.491(13) .
C2 C1 1.357(14) .
C2 C3 1.398(15) .
C2 H2 0.9300 .
C1 H1 0.9300 .
C18 C19 1.407(14) .
C18 C17 1.488(14) .
C3 C11 1.534(15) .
C11 O2 1.245(13) .
C17 C16 1.388(14) .
C13 H13 0.9300 .
C9 C10 1.362(15) .
C9 H9 0.9300 .
C10 H10 0.9300 .
C19 H19 0.9300 .
C16 H16 0.9300 .
C22 H22 0.9300 .
O9 C25 1.282(13) .
O9 Dy1 2.356(8) 3_565
O12 H12A 0.7126 .
O12 H12B 0.9668 .
O10 C25 1.224(13) .
C25 C26 1.518(15) .
C26 H26A 0.9600 .
C26 H26B 0.9600 .
C26 H26C 0.9600 .
